data_2203175
loop_
_publ_author_name
'Ortega, Esteban'
'Pirio, Nadine'
'Meunier, Philippe'
'Richard, Philippe'

_publ_section_title
;Bis[\m-4-(diphenylphosphino)but-3-ene-2-thiolato]bis[bis(\h^5^-cyclopentadienyl)zirconium(IV)]
 dichloromethane disolvate
;
_journal_issue 2
_journal_name_full 'Acta Crystallographica Section E'
_journal_page_first m201
_journal_page_last m203
_journal_paper_doi 10.1107/S1600536804000959
_journal_volume 60
_journal_year 2004
_chemical_formula_iupac '[Zr2 (C5 H5)4 (C16 H15 P S)2], 2C H2 Cl2'
_chemical_formula_moiety 'C52 H50 P2 S2 Zr2, 2C H2 Cl2'
_chemical_formula_sum 'C54 H54 Cl4 P2 S2 Zr2'
_chemical_formula_weight 1153.29
_space_group_IT_number 14
_symmetry_cell_setting monoclinic
_symmetry_space_group_name_Hall '-P 2yn'
_symmetry_space_group_name_H-M 'P 1 21/n 1'
_atom_sites_solution_hydrogens geom
_atom_sites_solution_primary heavy
_atom_sites_solution_secondary difmap
_audit_creation_method 'WinGX routine CIF_UPDATE'
_cell_angle_alpha 90
_cell_angle_beta 107.526(2)
_cell_angle_gamma 90
_cell_formula_units_Z 2
_cell_length_a 12.2116(5)
_cell_length_b 12.4090(6)
_cell_length_c 17.2983(9)
_cell_measurement_reflns_used 1776
_cell_measurement_temperature 110(2)
_cell_measurement_theta_max 27.5
_cell_measurement_theta_min 1.0
_cell_volume 2499.6(2)
_computing_cell_refinement 'DENZO--SMN (Otwinowski & Minor, 1997)'
_computing_data_collection 'KappaCCD Server Software (Nonius, 1997)'
_computing_data_reduction DENZO--SMN
_computing_molecular_graphics 'ORTEPIII (Burnett & Johnson, 1996)'
_computing_publication_material 'SHELXL97 and WinGX (Farrugia, 1999)'
_computing_structure_refinement 'SHELXL97 (Sheldrick, 1997)'
_computing_structure_solution 'SHELXS97 (Sheldrick, 1997)'
_diffrn_ambient_temperature 110(2)
_diffrn_measured_fraction_theta_full 0.971
_diffrn_measured_fraction_theta_max 0.971
_diffrn_measurement_device KappaCCD
_diffrn_measurement_method '\f scans (\k = 0) + additional \w scans'
_diffrn_radiation_type MoK\a
_diffrn_radiation_wavelength 0.71073
_diffrn_reflns_av_R_equivalents 0.043
_diffrn_reflns_limit_h_max 15
_diffrn_reflns_limit_h_min -11
_diffrn_reflns_limit_k_max 9
_diffrn_reflns_limit_k_min -16
_diffrn_reflns_limit_l_max 13
_diffrn_reflns_limit_l_min -22
_diffrn_reflns_number 9529
_diffrn_reflns_theta_full 27.4
_diffrn_reflns_theta_max 27.4
_diffrn_reflns_theta_min 2.9
_diffrn_standards_number 0
_exptl_absorpt_coefficient_mu 0.815
_exptl_absorpt_correction_type none
_exptl_crystal_colour colorless
_exptl_crystal_density_diffrn 1.532
_exptl_crystal_density_method 'not measured'
_exptl_crystal_description prism
_exptl_crystal_F_000 1176
_exptl_crystal_size_max 0.50
_exptl_crystal_size_mid 0.40
_exptl_crystal_size_min 0.25
_refine_diff_density_max 0.751
_refine_diff_density_min -0.907
_refine_ls_extinction_method none
_refine_ls_goodness_of_fit_ref 1.027
_refine_ls_hydrogen_treatment constr
_refine_ls_matrix_type full
_refine_ls_number_parameters 302
_refine_ls_number_reflns 5521
_refine_ls_number_restraints 0
_refine_ls_restrained_S_all 1.027
_refine_ls_R_factor_gt 0.0377
_refine_ls_shift/su_max 0.001
_refine_ls_structure_factor_coef Fsqd
_refine_ls_weighting_details 'calc w=1/[\s^2^(Fo^2^)+(0.0361P)^2^+2.0399P] where P=(Fo^2^+2Fc^2^)/3'
_refine_ls_weighting_scheme calc
_refine_ls_wR_factor_ref 0.0918
_reflns_number_gt 4454
_reflns_number_total 5521
_reflns_threshold_expression I>2\s(I)
_cod_data_source_file cv6259.cif
_cod_data_source_block I
_cod_original_sg_symbol_H-M 'P 21/n'
_cod_database_code 2203175
_cod_database_fobs_code 2203175

loop_
_symmetry_equiv_pos_as_xyz
'x, y, z'
'-x+1/2, y+1/2, -z+1/2'
'-x, -y, -z'
'x-1/2, -y-1/2, z-1/2'

loop_
_atom_site_label
_atom_site_fract_x
_atom_site_fract_y
_atom_site_fract_z
_atom_site_U_iso_or_equiv
_atom_site_adp_type
_atom_site_calc_flag
_atom_site_refinement_flags
_atom_site_occupancy
_atom_site_disorder_assembly
_atom_site_disorder_group
_atom_site_type_symbol
Zr 0.19357(2) -0.003236(18) 0.013559(14) 0.01232(8) Uani d . 1 A . Zr
P 0.41401(6) 0.18619(6) 0.12638(4) 0.01934(16) Uani d . 1 A . P
S 0.02379(6) 0.08115(5) 0.05544(4) 0.01817(15) Uani d . 1 . . S
C1 0.2588(2) 0.1526(2) 0.09472(16) 0.0188(5) Uani d . 1 . . C
C2* 0.1903(16) 0.2047(15) 0.1340(13) 0.015(4) Uiso d P 0.158(7) A 1 C
H2* 0.2296 0.2488 0.1769 0.018 Uiso calc PR 0.158(7) A 1 H
C3* 0.0626(15) 0.2010(15) 0.1178(13) 0.018(4) Uiso d P 0.158(7) A 1 C
H3* 0.0492 0.1846 0.1696 0.021 Uiso calc PR 0.158(7) A 1 H
C4* 0.0047(17) 0.3077(16) 0.0896(13) 0.033(6) Uiso d P 0.158(7) A 1 C
H4*1 -0.0765 0.3006 0.0805 0.05 Uiso calc PR 0.158(7) A 1 H
H4*2 0.019 0.3288 0.0401 0.05 Uiso calc PR 0.158(7) A 1 H
H4*3 0.0349 0.3614 0.1304 0.05 Uiso calc PR 0.158(7) A 1 H
C2 0.1867(3) 0.2313(3) 0.1022(2) 0.0165(7) Uani d P 0.842(7) A 2 C
H2 0.2191 0.2968 0.1236 0.02 Uiso calc PR 0.842(7) A 2 H
C3 0.0583(3) 0.2217(2) 0.0788(2) 0.0159(8) Uani d P 0.842(7) A 2 C
H3 0.0249 0.2644 0.0297 0.019 Uiso calc PR 0.842(7) A 2 H
C4 0.0130(3) 0.2648(2) 0.1460(2) 0.0207(9) Uani d P 0.842(7) A 2 C
H4A -0.0692 0.2586 0.1297 0.031 Uiso calc PR 0.842(7) A 2 H
H4B 0.0343 0.3391 0.156 0.031 Uiso calc PR 0.842(7) A 2 H
H4C 0.0454 0.2238 0.1946 0.031 Uiso calc PR 0.842(7) A 2 H
C5 0.4129(2) 0.3340(2) 0.13473(16) 0.0193(6) Uani d . 1 . . C
C6 0.4104(2) 0.3935(2) 0.06523(18) 0.0275(6) Uani d . 1 A . C
H6 0.4175 0.3581 0.0196 0.033 Uiso calc R 1 . . H
C7 0.3974(3) 0.5049(3) 0.0639(2) 0.0362(8) Uani d . 1 . . C
H7 0.3949 0.5434 0.0172 0.043 Uiso calc R 1 A . H
C8 0.3881(3) 0.5588(2) 0.1317(2) 0.0334(7) Uani d . 1 A . C
H8 0.3789 0.6333 0.1305 0.04 Uiso calc R 1 . . H
C9 0.3925(3) 0.5016(2) 0.20139(19) 0.0268(6) Uani d . 1 . . C
H9 0.3873 0.5376 0.2473 0.032 Uiso calc R 1 A . H
C10 0.4047(2) 0.3900(2) 0.20241(16) 0.0207(6) Uani d . 1 A . C
H10 0.4074 0.3522 0.2493 0.025 Uiso calc R 1 . . H
C11 0.4628(2) 0.1451(2) 0.23415(16) 0.0198(6) Uani d . 1 . . C
C12 0.5811(2) 0.1298(2) 0.26969(17) 0.0221(6) Uani d . 1 A . C
H12 0.6307 0.1414 0.2389 0.026 Uiso calc R 1 . . H
C13 0.6257(3) 0.0976(2) 0.34997(18) 0.0280(7) Uani d . 1 . . C
H13 0.7046 0.0892 0.3728 0.034 Uiso calc R 1 A . H
C14 0.5521(3) 0.0779(2) 0.39608(18) 0.0318(7) Uani d . 1 A . C
H14 0.5814 0.0554 0.4497 0.038 Uiso calc R 1 . . H
C15 0.4345(3) 0.0920(2) 0.36160(18) 0.0299(7) Uani d . 1 . . C
H15 0.385 0.0787 0.3922 0.036 Uiso calc R 1 A . H
C16 0.3904(3) 0.1260(2) 0.28159(17) 0.0250(6) Uani d . 1 A . C
H16 0.3117 0.1361 0.2594 0.03 Uiso calc R 1 . . H
C17 0.2561(2) 0.1409(2) -0.06868(16) 0.0201(6) Uani d . 1 . . C
H17 0.2747 0.2091 -0.0464 0.024 Uiso calc R 1 A . H
C18 0.3328(2) 0.0533(2) -0.05998(16) 0.0211(6) Uani d . 1 A . C
H18 0.41 0.0528 -0.0297 0.025 Uiso calc R 1 . . H
C19 0.2703(2) -0.0333(2) -0.10591(17) 0.0230(6) Uani d . 1 . . C
H19 0.2998 -0.1008 -0.112 0.028 Uiso calc R 1 A . H
C20 0.1572(2) -0.0003(2) -0.14037(16) 0.0209(6) Uani d . 1 A . C
H20 0.0982 -0.0419 -0.1735 0.025 Uiso calc R 1 . . H
C21 0.1472(2) 0.1073(2) -0.11655(15) 0.0191(6) Uani d . 1 A . C
H21 0.0805 0.1485 -0.1302 0.023 Uiso calc R 1 . . H
C22 0.2717(3) -0.0906(2) 0.15281(17) 0.0264(6) Uani d . 1 . . C
H22 0.2647 -0.0539 0.198 0.032 Uiso calc R 1 A . H
C23 0.3658(2) -0.0839(2) 0.12128(17) 0.0232(6) Uani d . 1 A . C
H23 0.4307 -0.0411 0.1413 0.028 Uiso calc R 1 . . H
C24 0.3437(2) -0.1533(2) 0.05466(17) 0.0238(6) Uani d . 1 . . C
H24 0.3926 -0.1664 0.0236 0.029 Uiso calc R 1 A . H
C25 0.2353(2) -0.2000(2) 0.04250(17) 0.0224(6) Uani d . 1 A . C
H25 0.1988 -0.2475 0.0012 0.027 Uiso calc R 1 . . H
C26 0.1911(3) -0.1619(2) 0.10438(17) 0.0249(6) Uani d . 1 A . C
H26 0.1211 -0.1809 0.1115 0.03 Uiso calc R 1 . . H
Cl1 0.62697(7) 0.72608(6) 0.20773(5) 0.03334(18) Uani d . 1 . . Cl
Cl2 0.78777(7) 0.84031(7) 0.34367(5) 0.0421(2) Uani d . 1 . . Cl
C27 0.6760(3) 0.8527(2) 0.25177(19) 0.0323(7) Uani d . 1 . . C
H27A 0.703 0.8948 0.2139 0.039 Uiso calc R 1 . . H
H27B 0.6124 0.8911 0.2616 0.039 Uiso calc R 1 . . H

loop_
_atom_site_aniso_label
_atom_site_aniso_U_11
_atom_site_aniso_U_22
_atom_site_aniso_U_33
_atom_site_aniso_U_12
_atom_site_aniso_U_13
_atom_site_aniso_U_23
Zr 0.01496(13) 0.01013(12) 0.01270(13) 0.00006(9) 0.00542(10) 0.00019(9)
P 0.0161(3) 0.0213(4) 0.0205(4) -0.0015(3) 0.0052(3) -0.0062(3)
S 0.0175(3) 0.0146(3) 0.0254(3) -0.0039(3) 0.0109(3) -0.0078(3)
C1 0.0175(13) 0.0202(13) 0.0191(14) -0.0011(11) 0.0059(11) -0.0035(11)
C2 0.0196(17) 0.0132(15) 0.0174(19) -0.0042(12) 0.0066(14) -0.0010(14)
C3 0.0194(17) 0.0118(15) 0.0172(19) 0.0012(12) 0.0065(14) -0.0023(13)
C4 0.0222(17) 0.0169(16) 0.027(2) -0.0016(13) 0.0129(14) -0.0059(13)
C5 0.0123(12) 0.0236(14) 0.0209(14) -0.0025(11) 0.0034(11) 0.0000(11)
C6 0.0256(15) 0.0336(16) 0.0213(15) -0.0069(13) 0.0038(12) 0.0018(12)
C7 0.0332(18) 0.0381(19) 0.0336(18) -0.0073(14) 0.0043(15) 0.0138(15)
C8 0.0280(16) 0.0193(15) 0.048(2) -0.0027(12) 0.0039(15) 0.0057(14)
C9 0.0226(15) 0.0225(14) 0.0318(17) -0.0028(12) 0.0026(13) -0.0043(12)
C10 0.0211(14) 0.0189(13) 0.0194(14) -0.0031(11) 0.0020(11) 0.0013(11)
C11 0.0231(14) 0.0147(12) 0.0209(14) -0.0022(11) 0.0055(11) -0.0063(10)
C12 0.0214(14) 0.0179(13) 0.0264(15) -0.0012(11) 0.0065(12) -0.0047(11)
C13 0.0295(16) 0.0196(14) 0.0298(17) 0.0043(12) 0.0015(13) -0.0039(12)
C14 0.050(2) 0.0208(14) 0.0223(15) 0.0020(14) 0.0079(15) -0.0005(12)
C15 0.0411(19) 0.0256(15) 0.0293(17) -0.0036(13) 0.0200(15) -0.0035(13)
C16 0.0252(15) 0.0240(14) 0.0268(15) 0.0008(12) 0.0094(13) -0.0051(12)
C17 0.0271(15) 0.0174(13) 0.0162(13) -0.0048(11) 0.0071(11) 0.0035(10)
C18 0.0180(13) 0.0261(14) 0.0208(14) -0.0011(11) 0.0083(11) 0.0079(12)
C19 0.0301(16) 0.0213(13) 0.0235(15) 0.0051(12) 0.0172(13) 0.0029(11)
C20 0.0255(14) 0.0242(14) 0.0150(13) -0.0072(12) 0.0089(11) -0.0004(11)
C21 0.0194(13) 0.0229(14) 0.0157(13) 0.0025(11) 0.0062(11) 0.0062(11)
C22 0.0394(18) 0.0227(14) 0.0160(14) 0.0097(13) 0.0068(13) 0.0062(11)
C23 0.0243(15) 0.0162(13) 0.0248(15) 0.0026(11) 0.0009(12) 0.0045(11)
C24 0.0276(15) 0.0181(13) 0.0278(16) 0.0096(12) 0.0115(13) 0.0061(11)
C25 0.0310(15) 0.0096(12) 0.0249(15) 0.0020(11) 0.0058(13) 0.0012(11)
C26 0.0317(16) 0.0180(14) 0.0285(16) 0.0040(12) 0.0143(13) 0.0114(12)
Cl1 0.0319(4) 0.0308(4) 0.0352(4) -0.0045(3) 0.0068(3) 0.0023(3)
Cl2 0.0270(4) 0.0404(5) 0.0513(5) 0.0023(3) 0.0000(4) -0.0100(4)
C27 0.0430(19) 0.0248(15) 0.0312(17) -0.0053(14) 0.0141(15) 0.0047(13)

loop_
_atom_type_symbol
_atom_type_description
_atom_type_scat_dispersion_real
_atom_type_scat_dispersion_imag
_atom_type_scat_source
C C 0.0033 0.0016 'International Tables Vol C Tables 4.2.6.8 and 6.1.1.4'
H H 0 0 'International Tables Vol C Tables 4.2.6.8 and 6.1.1.4'
P P 0.1023 0.0942 'International Tables Vol C Tables 4.2.6.8 and 6.1.1.4'
S S 0.1246 0.1234 'International Tables Vol C Tables 4.2.6.8 and 6.1.1.4'
Zr Zr -2.9673 0.5597 'International Tables Vol C Tables 4.2.6.8 and 6.1.1.4'
Cl Cl 0.1484 0.1585 'International Tables Vol C Tables 4.2.6.8 and 6.1.1.4'

loop_
_geom_angle_atom_site_label_1
_geom_angle_atom_site_label_2
_geom_angle_atom_site_label_3
_geom_angle_site_symmetry_3
_geom_angle
_geom_angle_publ_flag
Ct1 Zr Ct2 . 126.30(10) yes
Ct1 Zr S . 113.22(7) yes
Ct1 Zr S 3 103.22(7) yes
Ct1 Zr C1 . 102.88(9) yes
Ct2 Zr S . 120.43(7) yes
Ct2 Zr S 3 99.52(7) yes
Ct2 Zr C1 . 97.70(10) yes
S Zr S 3 61.07(2) yes
C1 Zr S . 70.33(6) yes
C1 Zr S 3 130.68(7) yes
C3 S Zr . 107.30(10) yes
C3 S Zr 3 124.54(10) yes
Zr S Zr 3 118.93(2) yes
C1 C2 C3 . 125.1(3) yes
C2 C3 C4 . 110.8(3) ?
C2 C3 S . 106.9(2) yes
C4 C3 S . 113.2(2) ?
P C1 Zr . 119.15(12) yes
C2 C1 P . 116.6(2) yes
C2 C1 Zr . 122.3(2) yes
C1 Zr C18 . 85.10(9) ?
C1 Zr C25 . 131.27(9) ?
C18 Zr C25 . 104.18(9) ?
C1 Zr C26 . 109.32(9) ?
C18 Zr C26 . 132.07(9) ?
C25 Zr C26 . 32.66(9) ?
C1 Zr C19 . 117.34(9) ?
C18 Zr C19 . 32.56(9) ?
C25 Zr C19 . 85.24(9) ?
C26 Zr C19 . 117.90(9) ?
C1 Zr C17 . 69.84(9) ?
C18 Zr C17 . 32.47(9) ?
C25 Zr C17 . 135.89(9) ?
C26 Zr C17 . 163.54(9) ?
C19 Zr C17 . 53.24(9) ?
C1 Zr C21 . 91.69(9) ?
C18 Zr C21 . 53.60(9) ?
C25 Zr C21 . 132.56(9) ?
C26 Zr C21 . 158.10(9) ?
C19 Zr C21 . 53.08(9) ?
C17 Zr C21 . 31.95(8) ?
C1 Zr C22 . 79.91(9) ?
C18 Zr C22 . 118.65(9) ?
C25 Zr C22 . 53.35(9) ?
C26 Zr C22 . 32.00(9) ?
C19 Zr C22 . 125.52(9) ?
C17 Zr C22 . 137.55(9) ?
C21 Zr C22 . 169.41(9) ?
C1 Zr C23 . 80.36(9) ?
C18 Zr C23 . 86.82(9) ?
C25 Zr C23 . 53.25(9) ?
C26 Zr C23 . 53.32(9) ?
C19 Zr C23 . 96.38(9) ?
C17 Zr C23 . 111.32(9) ?
C21 Zr C23 . 140.27(9) ?
C22 Zr C23 . 32.18(9) ?
C1 Zr C24 . 110.05(9) ?
C18 Zr C24 . 78.85(9) ?
C25 Zr C24 . 32.06(9) ?
C26 Zr C24 . 53.23(9) ?
C19 Zr C24 . 73.16(9) ?
C17 Zr C24 . 110.91(9) ?
C21 Zr C24 . 125.94(8) ?
C22 Zr C24 . 52.79(9) ?
C23 Zr C24 . 31.72(9) ?
C1 Zr C20 . 121.54(9) ?
C18 Zr C20 . 53.26(9) ?
C25 Zr C20 . 100.49(9) ?
C26 Zr C20 . 128.79(9) ?
C19 Zr C20 . 31.62(9) ?
C17 Zr C20 . 52.83(8) ?
C21 Zr C20 . 32.09(8) ?
C22 Zr C20 . 152.29(9) ?
C23 Zr C20 . 127.54(9) ?
C24 Zr C20 . 100.63(9) ?
C18 Zr S . 138.03(6) ?
C25 Zr S . 117.66(6) ?
C26 Zr S . 88.90(7) ?
C19 Zr S . 143.37(7) ?
C17 Zr S . 105.69(6) ?
C21 Zr S . 92.60(6) ?
C22 Zr S . 90.63(7) ?
C23 Zr S . 120.15(7) ?
C24 Zr S . 140.94(6) ?
C20 Zr S . 112.25(7) ?
C5 P C11 . 101.74(12) ?
C5 P C1 . 102.48(12) ?
C11 P C1 . 103.05(12) ?
C3 S C3* . 22.5(6) ?
C3* S Zr . 114.0(6) ?
C3* S Zr 3 126.4(6) ?
C2 C1 C2* . 26.6(8) ?
C2* C1 P . 117.6(8) ?
C2* C1 Zr . 121.6(8) ?
C1 C2* C3* . 129.8(16) ?
C1 C2* H2* . 115.1 ?
C3* C2* H2* . 115.1 ?
C2* C3* C4* . 113.1(16) ?
C2* C3* S . 101.9(12) ?
C4* C3* S . 120.9(15) ?
C2* C3* H3* . 106.6 ?
C4* C3* H3* . 106.6 ?
S C3* H3* . 106.6 ?
C3* C4* H4*1 . 109.5 ?
C3* C4* H4*2 . 109.5 ?
H4*1 C4* H4*2 . 109.5 ?
C3* C4* H4*3 . 109.5 ?
H4*1 C4* H4*3 . 109.5 ?
H4*2 C4* H4*3 . 109.5 ?
C1 C2 H2 . 117.4 ?
C3 C2 H2 . 117.4 ?
C2 C3 H3 . 108.6 ?
C4 C3 H3 . 108.6 ?
S C3 H3 . 108.6 ?
C3 C4 H4A . 109.5 ?
C3 C4 H4B . 109.5 ?
H4A C4 H4B . 109.5 ?
C3 C4 H4C . 109.5 ?
H4A C4 H4C . 109.5 ?
H4B C4 H4C . 109.5 ?
C10 C5 C6 . 118.0(3) ?
C10 C5 P . 124.6(2) ?
C6 C5 P . 117.1(2) ?
C7 C6 C5 . 120.7(3) ?
C7 C6 H6 . 119.6 ?
C5 C6 H6 . 119.6 ?
C8 C7 C6 . 120.3(3) ?
C8 C7 H7 . 119.9 ?
C6 C7 H7 . 119.9 ?
C7 C8 C9 . 119.8(3) ?
C7 C8 H8 . 120.1 ?
C9 C8 H8 . 120.1 ?
C8 C9 C10 . 119.8(3) ?
C8 C9 H9 . 120.1 ?
C10 C9 H9 . 120.1 ?
C5 C10 C9 . 121.4(3) ?
C5 C10 H10 . 119.3 ?
C9 C10 H10 . 119.3 ?
C16 C11 C12 . 118.1(3) ?
C16 C11 P . 124.8(2) ?
C12 C11 P . 117.1(2) ?
C13 C12 C11 . 121.3(3) ?
C13 C12 H12 . 119.4 ?
C11 C12 H12 . 119.4 ?
C12 C13 C14 . 119.8(3) ?
C12 C13 H13 . 120.1 ?
C14 C13 H13 . 120.1 ?
C15 C14 C13 . 119.6(3) ?
C15 C14 H14 . 120.2 ?
C13 C14 H14 . 120.2 ?
C14 C15 C16 . 120.3(3) ?
C14 C15 H15 . 119.8 ?
C16 C15 H15 . 119.8 ?
C15 C16 C11 . 120.9(3) ?
C15 C16 H16 . 119.6 ?
C11 C16 H16 . 119.6 ?
C21 C17 C18 . 108.4(2) ?
C21 C17 Zr . 74.36(14) ?
C18 C17 Zr . 72.60(14) ?
C21 C17 H17 . 125.8 ?
C18 C17 H17 . 125.8 ?
Zr C17 H17 . 119.1 ?
C17 C18 C19 . 107.2(2) ?
C17 C18 Zr . 74.94(14) ?
C19 C18 Zr . 74.87(15) ?
C17 C18 H18 . 126.4 ?
C19 C18 H18 . 126.4 ?
Zr C18 H18 . 116 ?
C20 C19 C18 . 108.3(2) ?
C20 C19 Zr . 75.13(15) ?
C18 C19 Zr . 72.58(15) ?
C20 C19 H19 . 125.8 ?
C18 C19 H19 . 125.8 ?
Zr C19 H19 . 118.3 ?
C19 C20 C21 . 108.4(2) ?
C19 C20 Zr . 73.25(15) ?
C21 C20 Zr . 73.39(14) ?
C19 C20 H20 . 125.8 ?
C21 C20 H20 . 125.8 ?
Zr C20 H20 . 119.4 ?
C17 C21 C20 . 107.6(2) ?
C17 C21 Zr . 73.69(14) ?
C20 C21 Zr . 74.53(15) ?
C17 C21 H21 . 126.2 ?
C20 C21 H21 . 126.2 ?
Zr C21 H21 . 117.6 ?
C26 C22 C23 . 108.3(2) ?
C26 C22 Zr . 73.01(15) ?
C23 C22 Zr . 74.17(15) ?
C26 C22 H22 . 125.9 ?
C23 C22 H22 . 125.9 ?
Zr C22 H22 . 118.8 ?
C24 C23 C22 . 107.7(3) ?
C24 C23 Zr . 74.23(16) ?
C22 C23 Zr . 73.65(16) ?
C24 C23 H23 . 126.2 ?
C22 C23 H23 . 126.2 ?
Zr C23 H23 . 118 ?
C23 C24 C25 . 108.5(2) ?
C23 C24 Zr . 74.05(15) ?
C25 C24 Zr . 72.19(15) ?
C23 C24 H24 . 125.7 ?
C25 C24 H24 . 125.7 ?
Zr C24 H24 . 119.8 ?
C24 C25 C26 . 107.8(2) ?
C24 C25 Zr . 75.75(15) ?
C26 C25 Zr . 74.10(15) ?
C24 C25 H25 . 126.1 ?
C26 C25 H25 . 126.1 ?
Zr C25 H25 . 116.2 ?
C22 C26 C25 . 107.7(3) ?
C22 C26 Zr . 75.00(15) ?
C25 C26 Zr . 73.24(15) ?
C22 C26 H26 . 126.2 ?
C25 C26 H26 . 126.2 ?
Zr C26 H26 . 117.6 ?
Cl2 C27 Cl1 . 112.39(17) ?
Cl2 C27 H27A . 109.1 ?
Cl1 C27 H27A . 109.1 ?
Cl2 C27 H27B . 109.1 ?
Cl1 C27 H27B . 109.1 ?
H27A C27 H27B . 107.9 ?

loop_
_geom_bond_atom_site_label_1
_geom_bond_atom_site_label_2
_geom_bond_site_symmetry_2
_geom_bond_distance
_geom_bond_publ_flag
Zr Ct1 . 2.242(3) yes
Zr Ct2 . 2.242(4) yes
Zr S . 2.6124(7) yes
S Zr 3 2.7380(7) yes
Zr C1 . 2.381(3) yes
Zr C17 . 2.541(2) ?
Zr C18 . 2.511(2) ?
Zr C19 . 2.541(3) ?
Zr C20 . 2.564(3) ?
Zr C21 . 2.550(2) ?
Zr C22 . 2.550(3) ?
Zr C23 . 2.557(3) ?
Zr C24 . 2.559(3) ?
Zr C25 . 2.514(3) ?
Zr C26 . 2.525(3) ?
P C1 . 1.856(3) yes
P C5 . 1.840(3) ?
P C11 . 1.850(3) ?
S C3 . 1.811(3) yes
S C3* . 1.815(18) ?
C1 C2 . 1.347(4) yes
C1 C2* . 1.386(18) ?
C2* C3* . 1.50(3) ?
C2* H2* . 0.93 ?
C3* C4* . 1.51(3) ?
C3* H3* . 0.98 ?
C4* H4*1 . 0.96 ?
C4* H4*2 . 0.96 ?
C4* H4*3 . 0.96 ?
C2 C3 . 1.502(4) yes
C2 H2 . 0.93 ?
C3 C4 . 1.527(4) ?
C3 H3 . 0.98 ?
C4 H4A . 0.96 ?
C4 H4B . 0.96 ?
C4 H4C . 0.96 ?
C5 C10 . 1.391(4) ?
C5 C6 . 1.403(4) ?
C6 C7 . 1.391(4) ?
C6 H6 . 0.93 ?
C7 C8 . 1.385(5) ?
C7 H7 . 0.93 ?
C8 C9 . 1.386(4) ?
C8 H8 . 0.93 ?
C9 C10 . 1.391(4) ?
C9 H9 . 0.93 ?
C10 H10 . 0.93 ?
C11 C16 . 1.396(4) ?
C11 C12 . 1.402(4) ?
C12 C13 . 1.389(4) ?
C12 H12 . 0.93 ?
C13 C14 . 1.391(4) ?
C13 H13 . 0.93 ?
C14 C15 . 1.391(4) ?
C14 H14 . 0.93 ?
C15 C16 . 1.391(4) ?
C15 H15 . 0.93 ?
C16 H16 . 0.93 ?
C17 C21 . 1.401(4) ?
C17 C18 . 1.413(4) ?
C17 H17 . 0.93 ?
C18 C19 . 1.416(4) ?
C18 H18 . 0.93 ?
C19 C20 . 1.391(4) ?
C19 H19 . 0.93 ?
C20 C21 . 1.413(4) ?
C20 H20 . 0.93 ?
C21 H21 . 0.93 ?
C22 C26 . 1.399(4) ?
C22 C23 . 1.415(4) ?
C22 H22 . 0.93 ?
C23 C24 . 1.398(4) ?
C23 H23 . 0.93 ?
C24 C25 . 1.402(4) ?
C24 H24 . 0.93 ?
C25 C26 . 1.417(4) ?
C25 H25 . 0.93 ?
C26 H26 . 0.93 ?
Cl1 C27 . 1.770(3) ?
Cl2 C27 . 1.763(3) ?
C27 H27A . 0.97 ?
C27 H27B . 0.97 ?
